data_7121885
loop_
_publ_author_name
'Weinberger, Craig'
'Hines, Rachel'
'Zeller, Matthias'
'Rosokha, Sergiy V.'

_publ_section_title
;
 Continuum of covalent to intermolecular bonding in the halogen-bonded
 complexes of 1,4-diazabicyclo[2.2.2]octane with bromine-containing
 electrophiles.
;
_journal_issue 58
_journal_name_full 'Chemical communications (Cambridge, England)'
_journal_page_first 8060
_journal_page_last 8063
_journal_paper_doi 10.1039/c8cc04629h
_journal_volume 54
_journal_year 2018
_chemical_formula_moiety 'C6 H12 N2, C2 H2 Br3 N O'
_chemical_formula_sum 'C8 H14 Br3 N3 O'
_chemical_formula_weight 407.95
_space_group_crystal_system monoclinic
_space_group_IT_number 14
_space_group_name_Hall '-P 2ybc'
_space_group_name_H-M_alt 'P 1 21/c 1'
_symmetry_space_group_name_Hall '-P 2ybc'
_symmetry_space_group_name_H-M 'P 1 21/c 1'
_atom_sites_solution_hydrogens geom
_atom_sites_solution_primary direct
_atom_sites_solution_secondary difmap
_audit_creation_method SHELXL-2016/6
_audit_update_record
;
2018-05-17 deposited with the CCDC.
2018-06-27 downloaded from the CCDC.
;
_cell_angle_alpha 90
_cell_angle_beta 92.369(2)
_cell_angle_gamma 90
_cell_formula_units_Z 4
_cell_length_a 6.4062(4)
_cell_length_b 20.4294(14)
_cell_length_c 9.5955(6)
_cell_measurement_reflns_used 7036
_cell_measurement_temperature 100(2)
_cell_measurement_theta_max 37.7185
_cell_measurement_theta_min 2.9124
_cell_volume 1254.74(14)
_computing_cell_refinement 'SAINT V8.37A (Bruker, 2016)'
_computing_data_collection 'Apex3 v2016.9-0 (Bruker, 2016)'
_computing_data_reduction 'SAINT V8.37A (Bruker, 2016)'
_computing_structure_refinement
;  
SHELXL-2016/6 (Sheldrick, 2015, 2016), 
SHELXLE Rev714 (H\"ubschle et al., 2011)
;
_computing_structure_solution 'SHELXS-97 (Sheldrick, 2008)'
_diffrn_ambient_temperature 100(2)
_diffrn_measured_fraction_theta_full 0.974
_diffrn_measured_fraction_theta_max 0.928
_diffrn_measurement_device_type 'Bruker AXS D8 Quest CMOS diffractometer'
_diffrn_measurement_method 'omega and phi scans'
_diffrn_radiation_monochromator 'Triumph curved graphite crystal'
_diffrn_radiation_type MoK\a
_diffrn_radiation_wavelength 0.71073
_diffrn_reflns_av_R_equivalents 0.0712
_diffrn_reflns_av_unetI/netI 0.0621
_diffrn_reflns_Laue_measured_fraction_full 0.974
_diffrn_reflns_Laue_measured_fraction_max 0.928
_diffrn_reflns_limit_h_max 8
_diffrn_reflns_limit_h_min -8
_diffrn_reflns_limit_k_max 23
_diffrn_reflns_limit_k_min -27
_diffrn_reflns_limit_l_max 13
_diffrn_reflns_limit_l_min -10
_diffrn_reflns_number 12541
_diffrn_reflns_point_group_measured_fraction_full 0.974
_diffrn_reflns_point_group_measured_fraction_max 0.928
_diffrn_reflns_theta_full 25.242
_diffrn_reflns_theta_max 29.573
_diffrn_reflns_theta_min 2.914
_diffrn_source 'sealed tube X-ray source'
_exptl_absorpt_coefficient_mu 9.625
_exptl_absorpt_correction_T_max 0.7475
_exptl_absorpt_correction_T_min 0.4550
_exptl_absorpt_correction_type multi-scan
_exptl_absorpt_process_details
;
 SADABS 2016/2: Krause, L., Herbst-Irmer, R., Sheldrick G.M. & Stalke D.,
 J. Appl. Cryst. 48 (2015) 3-10
;
_exptl_crystal_colour colourless
_exptl_crystal_density_diffrn 2.160
_exptl_crystal_description plate
_exptl_crystal_F_000 784
_exptl_crystal_size_max 0.440
_exptl_crystal_size_mid 0.370
_exptl_crystal_size_min 0.050
_refine_diff_density_max 2.297
_refine_diff_density_min -1.416
_refine_diff_density_rms 0.298
_refine_ls_extinction_coef 0.0062(9)
_refine_ls_extinction_expression Fc^*^=kFc[1+0.001xFc^2^\l^3^/sin(2\q)]^-1/4^
_refine_ls_extinction_method 'SHELXL-2016/6 (Sheldrick 2016)'
_refine_ls_goodness_of_fit_ref 1.075
_refine_ls_hydrogen_treatment constr
_refine_ls_matrix_type full
_refine_ls_number_parameters 137
_refine_ls_number_reflns 3269
_refine_ls_number_restraints 0
_refine_ls_restrained_S_all 1.075
_refine_ls_R_factor_all 0.0611
_refine_ls_R_factor_gt 0.0493
_refine_ls_shift/su_max 0.001
_refine_ls_shift/su_mean 0.000
_refine_ls_structure_factor_coef Fsqd
_refine_ls_weighting_details 'w=1/[\s^2^(Fo^2^)+(0.0883P)^2^] where P=(Fo^2^+2Fc^2^)/3'
_refine_ls_weighting_scheme calc
_refine_ls_wR_factor_gt 0.1293
_refine_ls_wR_factor_ref 0.1380
_reflns_Friedel_coverage 0.000
_reflns_number_gt 2726
_reflns_number_total 3269
_reflns_threshold_expression 'I > 2\s(I)'
_cod_data_source_file c8cc04629h2.cif
_cod_data_source_block RS_13_0m-combined
_cod_depositor_comments 'Adding full bibliography for 7121885--7121891.cif.'
_cod_database_code 7121885
_shelx_shelxl_version_number 2016/6
_shelx_space_group_comment
;
The symmetry employed for this shelxl refinement is uniquely defined
by the following loop, which should always be used as a source of
symmetry information in preference to the above space-group names.
They are only intended as comments.
;
_shelx_estimated_absorpt_t_min 0.101
_shelx_estimated_absorpt_t_max 0.645

loop_
_space_group_symop_operation_xyz
'x, y, z'
'-x, y+1/2, -z+1/2'
'-x, -y, -z'
'x, -y-1/2, z-1/2'

loop_
_atom_site_label
_atom_site_type_symbol
_atom_site_fract_x
_atom_site_fract_y
_atom_site_fract_z
_atom_site_U_iso_or_equiv
_atom_site_adp_type
_atom_site_occupancy
_atom_site_site_symmetry_order
_atom_site_calc_flag
_atom_site_refinement_flags_posn
_atom_site_refinement_flags_adp
C1 C -0.0150(9) 0.1741(3) 0.7209(6) 0.0245(13) Uani 1 1 d . .
H1A H 0.125606 0.169888 0.682636 0.029 Uiso 1 1 calc R U
H1B H -0.011684 0.211539 0.786504 0.029 Uiso 1 1 calc R U
C2 C -0.1763(8) 0.1881(3) 0.6003(5) 0.0160(10) Uani 1 1 d . .
H2A H -0.238006 0.232066 0.612383 0.019 Uiso 1 1 calc R U
H2B H -0.106448 0.187366 0.510240 0.019 Uiso 1 1 calc R U
C3 C -0.2714(8) 0.1216(3) 0.8541(5) 0.0204(12) Uani 1 1 d . .
H3C H -0.267660 0.156832 0.924900 0.024 Uiso 1 1 calc R U
H3D H -0.309947 0.080266 0.900529 0.024 Uiso 1 1 calc R U
C4 C -0.4382(8) 0.1382(3) 0.7364(5) 0.0195(12) Uani 1 1 d . .
H4A H -0.551971 0.105374 0.736395 0.023 Uiso 1 1 calc R U
H4B H -0.499360 0.181719 0.754128 0.023 Uiso 1 1 calc R U
C5 C -0.0723(9) 0.0605(3) 0.6940(5) 0.0218(12) Uani 1 1 d . .
H5A H -0.101241 0.018925 0.742440 0.026 Uiso 1 1 calc R U
H5B H 0.064824 0.056421 0.650840 0.026 Uiso 1 1 calc R U
C6 C -0.2447(9) 0.0730(3) 0.5789(5) 0.0201(12) Uani 1 1 d . .
H6A H -0.183037 0.071387 0.486040 0.024 Uiso 1 1 calc R U
H6B H -0.352715 0.038494 0.582416 0.024 Uiso 1 1 calc R U
C7 C 0.2641(7) 0.1338(3) 1.1761(5) 0.0100(9) Uani 1 1 d . .
C8 C 0.3508(7) 0.0723(3) 1.1030(4) 0.0104(9) Uani 1 1 d . .
N1 N -0.0642(6) 0.1146(2) 0.7959(4) 0.0124(8) Uani 1 1 d . .
N2 N -0.3419(6) 0.1382(2) 0.5997(4) 0.0137(9) Uani 1 1 d . .
N3 N 0.2554(6) 0.0555(2) 0.9824(4) 0.0099(8) Uani 1 1 d . .
H3A H 0.301906 0.022080 0.934740 0.012 Uiso 1 1 calc R U
H3B H 0.145945 0.077671 0.950452 0.012 Uiso 1 1 calc R U
Br1 Br 0.31065(7) 0.20879(3) 1.05682(4) 0.01319(16) Uani 1 1 d . .
Br2 Br -0.03463(7) 0.12335(3) 1.20208(4) 0.01338(17) Uani 1 1 d . .
Br3 Br 0.40877(7) 0.14501(3) 1.35708(4) 0.01363(17) Uani 1 1 d . .
O1 O 0.5047(5) 0.04410(19) 1.1555(3) 0.0150(8) Uani 1 1 d . .

loop_
_atom_site_aniso_label
_atom_site_aniso_U_11
_atom_site_aniso_U_22
_atom_site_aniso_U_33
_atom_site_aniso_U_23
_atom_site_aniso_U_13
_atom_site_aniso_U_12
C1 0.019(3) 0.020(4) 0.033(3) 0.010(2) -0.014(2) -0.004(2)
C2 0.018(2) 0.015(3) 0.014(2) 0.0058(19) -0.0052(19) 0.001(2)
C3 0.019(3) 0.033(4) 0.008(2) 0.005(2) -0.0019(19) 0.009(2)
C4 0.006(2) 0.042(4) 0.010(2) 0.007(2) 0.0024(17) 0.004(2)
C5 0.032(3) 0.018(3) 0.016(2) -0.003(2) -0.005(2) 0.009(2)
C6 0.028(3) 0.019(3) 0.013(2) -0.0023(19) -0.007(2) 0.004(2)
C7 0.0076(19) 0.015(3) 0.0077(19) -0.0004(16) -0.0032(16) -0.0003(17)
C8 0.0099(19) 0.016(3) 0.0055(18) -0.0003(16) 0.0012(16) -0.0020(18)
N1 0.0116(18) 0.015(2) 0.0102(17) 0.0036(15) -0.0031(15) 0.0012(16)
N2 0.0100(18) 0.025(3) 0.0058(17) 0.0020(15) -0.0017(15) 0.0010(17)
N3 0.0108(17) 0.011(2) 0.0072(16) -0.0029(14) -0.0026(14) 0.0034(15)
Br1 0.0170(3) 0.0144(3) 0.0082(2) -0.00012(16) 0.00069(18) 0.00017(18)
Br2 0.0099(2) 0.0219(3) 0.0084(2) -0.00010(17) 0.00060(17) 0.00199(18)
Br3 0.0145(3) 0.0213(3) 0.0048(2) -0.00302(16) -0.00306(17) 0.00119(19)
O1 0.0153(16) 0.020(2) 0.0100(15) -0.0033(13) -0.0038(13) 0.0078(15)

loop_
_atom_type_symbol
_atom_type_description
_atom_type_scat_dispersion_real
_atom_type_scat_dispersion_imag
_atom_type_scat_source
C C 0.0033 0.0016 'International Tables Vol C Tables 4.2.6.8 and 6.1.1.4'
H H 0.0000 0.0000 'International Tables Vol C Tables 4.2.6.8 and 6.1.1.4'
N N 0.0061 0.0033 'International Tables Vol C Tables 4.2.6.8 and 6.1.1.4'
Br Br -0.2901 2.4595 'International Tables Vol C Tables 4.2.6.8 and 6.1.1.4'
O O 0.0106 0.0060 'International Tables Vol C Tables 4.2.6.8 and 6.1.1.4'

loop_
_geom_angle_atom_site_label_1
_geom_angle_atom_site_label_2
_geom_angle_atom_site_label_3
_geom_angle
N1 C1 C2 111.9(4)
N1 C1 H1A 109.2
C2 C1 H1A 109.2
N1 C1 H1B 109.2
C2 C1 H1B 109.2
H1A C1 H1B 107.9
N2 C2 C1 109.6(4)
N2 C2 H2A 109.8
C1 C2 H2A 109.8
N2 C2 H2B 109.8
C1 C2 H2B 109.8
H2A C2 H2B 108.2
N1 C3 C4 110.4(4)
N1 C3 H3C 109.6
C4 C3 H3C 109.6
N1 C3 H3D 109.6
C4 C3 H3D 109.6
H3C C3 H3D 108.1
N2 C4 C3 110.2(4)
N2 C4 H4A 109.6
C3 C4 H4A 109.6
N2 C4 H4B 109.6
C3 C4 H4B 109.6
H4A C4 H4B 108.1
N1 C5 C6 110.7(4)
N1 C5 H5A 109.5
C6 C5 H5A 109.5
N1 C5 H5B 109.5
C6 C5 H5B 109.5
H5A C5 H5B 108.1
N2 C6 C5 110.0(4)
N2 C6 H6A 109.7
C5 C6 H6A 109.7
N2 C6 H6B 109.7
C5 C6 H6B 109.7
H6A C6 H6B 108.2
C8 C7 Br1 107.8(3)
C8 C7 Br3 109.4(3)
Br1 C7 Br3 110.7(2)
C8 C7 Br2 109.9(3)
Br1 C7 Br2 109.7(2)
Br3 C7 Br2 109.4(2)
O1 C8 N3 124.4(5)
O1 C8 C7 119.3(4)
N3 C8 C7 116.3(4)
C1 N1 C3 109.0(4)
C1 N1 C5 107.5(5)
C3 N1 C5 108.5(4)
C2 N2 C4 109.0(4)
C2 N2 C6 108.4(4)
C4 N2 C6 108.2(4)
C8 N3 H3A 120.0
C8 N3 H3B 120.0
H3A N3 H3B 120.0

loop_
_geom_bond_atom_site_label_1
_geom_bond_atom_site_label_2
_geom_bond_distance
C1 N1 1.455(7)
C1 C2 1.545(6)
C1 H1A 0.9900
C1 H1B 0.9900
C2 N2 1.471(7)
C2 H2A 0.9900
C2 H2B 0.9900
C3 N1 1.468(7)
C3 C4 1.559(6)
C3 H3C 0.9900
C3 H3D 0.9900
C4 N2 1.472(7)
C4 H4A 0.9900
C4 H4B 0.9900
C5 N1 1.475(7)
C5 C6 1.551(7)
C5 H5A 0.9900
C5 H5B 0.9900
C6 N2 1.487(7)
C6 H6A 0.9900
C6 H6B 0.9900
C7 C8 1.553(7)
C7 Br1 1.943(5)
C7 Br3 1.948(4)
C7 Br2 1.952(5)
C8 O1 1.232(6)
C8 N3 1.331(5)
N3 H3A 0.8800
N3 H3B 0.8800

loop_
_geom_torsion_atom_site_label_1
_geom_torsion_atom_site_label_2
_geom_torsion_atom_site_label_3
_geom_torsion_atom_site_label_4
_geom_torsion
N1 C1 C2 N2 2.7(7)
N1 C3 C4 N2 3.4(7)
N1 C5 C6 N2 3.8(7)
Br1 C7 C8 O1 112.8(4)
Br3 C7 C8 O1 -7.7(6)
Br2 C7 C8 O1 -127.8(4)
Br1 C7 C8 N3 -64.6(5)
Br3 C7 C8 N3 175.0(3)
Br2 C7 C8 N3 54.9(5)
C2 C1 N1 C3 -59.8(6)
C2 C1 N1 C5 57.7(6)
C4 C3 N1 C1 55.8(6)
C4 C3 N1 C5 -60.9(6)
C6 C5 N1 C1 -60.9(6)
C6 C5 N1 C3 56.8(6)
C1 C2 N2 C4 57.1(6)
C1 C2 N2 C6 -60.4(5)
C3 C4 N2 C2 -60.5(6)
C3 C4 N2 C6 57.1(6)
C5 C6 N2 C2 56.8(5)
C5 C6 N2 C4 -61.3(6)
